data_1550385
loop_
_publ_author_name
'Hmissa, Taha'
'Mathivathanan, Logesh'
'Thompson, Alexander P.'
'Mirjafari, Arsalan'

_publ_section_title
;
 1-Methyl-1<i>H</i>-imidazol-3-ium methanesulfonate
;
_journal_coeditor_code BV4023
_journal_issue 12
_journal_name_full IUCrData
_journal_page_first x181781
_journal_paper_doi 10.1107/S2414314618017819
_journal_volume 3
_journal_year 2018
_chemical_formula_iupac 'C4 H7 N2 +, C H3 O3 S -'
_chemical_formula_moiety 'C4 H7 N2 +, C H3 O3 S -'
_chemical_formula_sum 'C5 H10 N2 O3 S'
_chemical_formula_weight 178.21
_chemical_name_systematic
;
1-Methyl-1<i>H</i>-imidazol-3-ium methanesulfonate
;
_space_group_crystal_system monoclinic
_space_group_IT_number 14
_space_group_name_Hall '-P 2yn'
_space_group_name_H-M_alt 'P 1 21/n 1'
_symmetry_space_group_name_Hall '-P 2yn'
_symmetry_space_group_name_H-M 'P 1 21/n 1'
_atom_sites_solution_hydrogens geom
_audit_creation_method
;
Olex2 1.2
(compiled 2018.05.29 svn.r3508 for OlexSys, GUI svn.r5506)
;
_cell_angle_alpha 90
_cell_angle_beta 111.6350(10)
_cell_angle_gamma 90
_cell_formula_units_Z 4
_cell_length_a 10.1891(5)
_cell_length_b 7.4627(4)
_cell_length_c 11.4884(6)
_cell_measurement_reflns_used 9900
_cell_measurement_temperature 230(2)
_cell_measurement_theta_max 28.32
_cell_measurement_theta_min 3.33
_cell_volume 812.02(7)
_computing_cell_refinement
;
SAINT (Bruker, 2015)
;
_computing_data_collection
;
SAINT (Bruker, 2015)
;
_computing_data_reduction
;
SAINT (Bruker, 2015)
;
_computing_molecular_graphics
;
<i>OLEX2</i> (Dolomanov <i>et al.</i>,  2009)
;
_computing_publication_material
;
<i>OLEX2</i> (Dolomanov <i>et al.</i>,  2009)
;
_computing_structure_refinement
;
SHELXL2018 (Sheldrick, 2015b)
;
_computing_structure_solution
;
SHELXT2014 (Sheldrick, 2015a)
;
_diffrn_ambient_temperature 230(2)
_diffrn_detector_area_resol_mean 10.42
_diffrn_measured_fraction_theta_full 0.997
_diffrn_measured_fraction_theta_max 0.995
_diffrn_measurement_device_type 'Bruker D8 Quest CMOS'
_diffrn_measurement_method '\f and \w shutterless scans'
_diffrn_radiation_monochromator graphite
_diffrn_radiation_type MoK\a
_diffrn_radiation_wavelength 0.71073
_diffrn_reflns_av_R_equivalents 0.0147
_diffrn_reflns_av_unetI/netI 0.0121
_diffrn_reflns_limit_h_max 13
_diffrn_reflns_limit_h_min -13
_diffrn_reflns_limit_k_max 9
_diffrn_reflns_limit_k_min -9
_diffrn_reflns_limit_l_max 15
_diffrn_reflns_limit_l_min -15
_diffrn_reflns_number 11035
_diffrn_reflns_theta_full 25.242
_diffrn_reflns_theta_max 28.352
_diffrn_reflns_theta_min 3.330
_diffrn_source 'sealed tube'
_exptl_absorpt_coefficient_mu 0.361
_exptl_absorpt_correction_T_max 0.7457
_exptl_absorpt_correction_T_min 0.7065
_exptl_absorpt_correction_type multi-scan
_exptl_absorpt_process_details
;
(SADABS; Bruker, 2016)
;
_exptl_crystal_colour colourless
_exptl_crystal_density_diffrn 1.458
_exptl_crystal_description block
_exptl_crystal_F_000 376
_exptl_crystal_size_max 0.582
_exptl_crystal_size_mid 0.4
_exptl_crystal_size_min 0.36
_refine_diff_density_max 0.234
_refine_diff_density_min -0.327
_refine_ls_extinction_method none
_refine_ls_goodness_of_fit_ref 1.075
_refine_ls_hydrogen_treatment constr
_refine_ls_matrix_type full
_refine_ls_number_parameters 102
_refine_ls_number_reflns 2011
_refine_ls_number_restraints 0
_refine_ls_restrained_S_all 1.075
_refine_ls_R_factor_all 0.0338
_refine_ls_R_factor_gt 0.0306
_refine_ls_shift/su_max 0.001
_refine_ls_shift/su_mean 0.000
_refine_ls_structure_factor_coef Fsqd
_refine_ls_weighting_details
;
 w=1/[\s^2^(Fo^2^)+(0.0399P)^2^+0.3268P] where
 P=(Fo^2^+2Fc^2^)/3
;
_refine_ls_weighting_scheme calc
_refine_ls_wR_factor_gt 0.0821
_refine_ls_wR_factor_ref 0.0848
_reflns_number_gt 1827
_reflns_number_total 2011
_reflns_threshold_expression 'I > 2\s(I)'
_cod_data_source_file bv4023sup1.cif
_cod_data_source_block I
_cod_database_code 1550385
_shelx_space_group_comment
;
The symmetry employed for this shelxl refinement is uniquely defined
by the following loop, which should always be used as a source of
symmetry information in preference to the above space-group names.
They are only intended as comments.
;
_shelx_estimated_absorpt_t_min 0.817
_shelx_estimated_absorpt_t_max 0.881

loop_
_space_group_symop_operation_xyz
'x, y, z'
'-x+1/2, y+1/2, -z+1/2'
'-x, -y, -z'
'x-1/2, -y-1/2, z-1/2'

loop_
_atom_site_type_symbol
_atom_site_label
_atom_site_fract_x
_atom_site_fract_y
_atom_site_fract_z
_atom_site_U_iso_or_equiv
_atom_site_adp_type
_atom_site_calc_flag
_atom_site_occupancy
S S1 0.67678(3) 0.74219(4) 0.90924(3) 0.02711(11) Uani d 1
O O1 0.72814(12) 0.64890(15) 0.82397(10) 0.0424(3) Uani d 1
O O2 0.58946(10) 0.62642(13) 0.95480(8) 0.0354(2) Uani d 1
O O3 0.78655(11) 0.83115(16) 1.01095(10) 0.0468(3) Uani d 1
N N1 0.38601(11) 0.26564(14) 0.59635(10) 0.0283(2) Uani d 1
N N2 0.43894(12) 0.37124(16) 0.78128(11) 0.0384(3) Uani d 1
H H2 0.483452 0.427925 0.850900 0.046 Uiso calc 1
C C1 0.47811(14) 0.36423(18) 0.68438(13) 0.0349(3) Uani d 1
H H1 0.558245 0.420035 0.678699 0.042 Uiso calc 1
C C2 0.28337(14) 0.2092(2) 0.63836(13) 0.0347(3) Uani d 1
H H2A 0.204560 0.137987 0.594256 0.042 Uiso calc 1
C C3 0.31699(16) 0.2752(2) 0.75517(14) 0.0408(3) Uani d 1
H H3 0.266479 0.258443 0.808246 0.049 Uiso calc 1
C C4 0.38835(18) 0.2315(2) 0.47203(14) 0.0456(4) Uani d 1
H H4A 0.362591 0.107785 0.448925 0.068 Uiso calc 1
H H4B 0.482460 0.253917 0.472837 0.068 Uiso calc 1
H H4C 0.321550 0.310260 0.411695 0.068 Uiso calc 1
C C5 0.56302(18) 0.9098(3) 0.81923(19) 0.0552(4) Uani d 1
H H5A 0.484569 0.854603 0.752852 0.083 Uiso calc 1
H H5B 0.614304 0.987198 0.782942 0.083 Uiso calc 1
H H5C 0.527445 0.980152 0.872276 0.083 Uiso calc 1

loop_
_atom_site_aniso_label
_atom_site_aniso_U_11
_atom_site_aniso_U_22
_atom_site_aniso_U_33
_atom_site_aniso_U_12
_atom_site_aniso_U_13
_atom_site_aniso_U_23
S1 0.02786(17) 0.02531(17) 0.02782(17) -0.00194(10) 0.00987(13) 0.00137(11)
O1 0.0502(6) 0.0444(6) 0.0383(5) 0.0050(5) 0.0228(5) -0.0008(4)
O2 0.0419(5) 0.0357(5) 0.0285(4) -0.0136(4) 0.0128(4) -0.0001(4)
O3 0.0407(6) 0.0527(7) 0.0441(6) -0.0190(5) 0.0121(5) -0.0124(5)
N1 0.0306(5) 0.0254(5) 0.0270(5) -0.0018(4) 0.0083(4) -0.0002(4)
N2 0.0388(6) 0.0354(6) 0.0303(5) 0.0046(5) 0.0003(5) -0.0091(5)
C1 0.0307(6) 0.0276(6) 0.0396(7) -0.0027(5) 0.0051(5) -0.0006(5)
C2 0.0318(6) 0.0393(7) 0.0323(7) -0.0074(5) 0.0109(5) -0.0032(6)
C3 0.0397(7) 0.0510(9) 0.0325(7) 0.0027(6) 0.0142(6) -0.0034(6)
C4 0.0545(9) 0.0541(9) 0.0333(7) -0.0080(7) 0.0220(7) -0.0044(6)
C5 0.0492(9) 0.0469(9) 0.0735(11) 0.0159(7) 0.0271(8) 0.0264(9)

loop_
_atom_type_symbol
_atom_type_description
_atom_type_scat_dispersion_real
_atom_type_scat_dispersion_imag
_atom_type_scat_source
C C 0.0033 0.0016 'International Tables Vol C Tables 4.2.6.8 and 6.1.1.4'
H H 0.0000 0.0000 'International Tables Vol C Tables 4.2.6.8 and 6.1.1.4'
N N 0.0061 0.0033 'International Tables Vol C Tables 4.2.6.8 and 6.1.1.4'
O O 0.0106 0.0060 'International Tables Vol C Tables 4.2.6.8 and 6.1.1.4'
S S 0.1246 0.1234 'International Tables Vol C Tables 4.2.6.8 and 6.1.1.4'

loop_
_geom_angle_atom_site_label_1
_geom_angle_atom_site_label_2
_geom_angle_atom_site_label_3
_geom_angle
O1 S1 O2 112.08(6)
O1 S1 C5 105.57(8)
O2 S1 C5 105.88(7)
O3 S1 O1 113.73(7)
O3 S1 O2 111.83(6)
O3 S1 C5 107.10(9)
C1 N1 C2 108.71(11)
C1 N1 C4 125.66(12)
C2 N1 C4 125.53(12)
C1 N2 H2 125.4
C1 N2 C3 109.15(12)
C3 N2 H2 125.4
N1 C1 H1 125.7
N2 C1 N1 108.58(12)
N2 C1 H1 125.7
N1 C2 H2A 126.5
C3 C2 N1 106.92(12)
C3 C2 H2A 126.5
N2 C3 H3 126.7
C2 C3 N2 106.63(13)
C2 C3 H3 126.7
N1 C4 H4A 109.5
N1 C4 H4B 109.5
N1 C4 H4C 109.5
H4A C4 H4B 109.5
H4A C4 H4C 109.5
H4B C4 H4C 109.5
S1 C5 H5A 109.5
S1 C5 H5B 109.5
S1 C5 H5C 109.5
H5A C5 H5B 109.5
H5A C5 H5C 109.5
H5B C5 H5C 109.5

loop_
_geom_bond_atom_site_label_1
_geom_bond_atom_site_label_2
_geom_bond_distance
S1 O1 1.4478(10)
S1 O2 1.4680(9)
S1 O3 1.4468(10)
S1 C5 1.7590(16)
N1 C1 1.3210(17)
N1 C2 1.3699(17)
N1 C4 1.4596(17)
N2 H2 0.8700
N2 C1 1.3149(19)
N2 C3 1.369(2)
C1 H1 0.9400
C2 H2A 0.9400
C2 C3 1.350(2)
C3 H3 0.9400
C4 H4A 0.9700
C4 H4B 0.9700
C4 H4C 0.9700
C5 H5A 0.9700
C5 H5B 0.9700
C5 H5C 0.9700

loop_
_geom_hbond_atom_site_label_D
_geom_hbond_atom_site_label_H
_geom_hbond_atom_site_label_A
_geom_hbond_distance_DH
_geom_hbond_distance_HA
_geom_hbond_distance_DA
_geom_hbond_angle_DHA
_geom_hbond_publ_flag
N2 H2 O2 0.87 1.96 2.775(2) 155.7 yes

_cod_database_fobs_code 1550385
